data_7245238
loop_
_publ_author_name
'Haj Hassani Sohi, Takin'
'Maass, Felix Lasse Timon'
'Czekelius, Constantin'
'Suta, Markus'
'Vasylyeva, Vera'

_publ_section_title
;
 Co-crystallization of organic chromophore roseolumiflavin and effect on
 its optical characteristics
;
_journal_name_full CrystEngComm
_journal_paper_doi 10.1039/D2CE00589A
_journal_year 2022
_chemical_formula_moiety 'C14 H15 N5 O2, 1.5(C6 F4 I2)'
_chemical_formula_sum 'C23 H15 F6 I3 N5 O2'
_chemical_formula_weight 888.10
_chemical_name_common 'roseolumiflavin 1,4-diiodotetrafluorobenzene'
_chemical_name_systematic
'8-(dimethylamino)-7,10-dimethylbenzo[g]pteridine-2,4(3H,10H)-dione 1,4-diiodotetrafluorobenzene'
_space_group_crystal_system triclinic
_space_group_IT_number 2
_space_group_name_Hall '-P 1'
_space_group_name_H-M_alt 'P -1'
_atom_sites_solution_hydrogens difmap
_audit_creation_date 2022-04-19
_audit_creation_method 'CrysAlisPro 1.171.41.90a (Rigaku OD, 2020)'
_audit_update_record
;
2022-04-24 deposited with the CCDC.	2022-08-01 downloaded from the CCDC.
;
_cell_angle_alpha 108.280(4)
_cell_angle_beta 91.090(3)
_cell_angle_gamma 96.577(4)
_cell_formula_units_Z 2
_cell_length_a 7.7683(3)
_cell_length_b 12.2451(5)
_cell_length_c 14.6375(5)
_cell_measurement_reflns_used 9851
_cell_measurement_temperature 100(2)
_cell_measurement_theta_max 76.1020
_cell_measurement_theta_min 3.0850
_cell_volume 1311.17(9)
_computing_cell_refinement 'CrysAlisPro 1.171.41.90a (Rigaku OD, 2020)'
_computing_data_collection 'CrysAlisPro 1.171.41.90a (Rigaku OD, 2020)'
_computing_data_reduction 'CrysAlisPro 1.171.41.90a (Rigaku OD, 2020)'
_computing_molecular_graphics 'Olex2 1.5 (Dolomanov et al., 2009)'
_computing_publication_material 'Olex2 1.5 (Dolomanov et al., 2009)'
_computing_structure_refinement 'SHELXL-2014/7 (Sheldrick, 2014)'
_diffrn_ambient_environment N~2~
_diffrn_ambient_temperature 100(2)
_diffrn_detector 'Hybrid Pixel Array Detector'
_diffrn_detector_area_resol_mean 10.0000
_diffrn_detector_type HyPix
_diffrn_measured_fraction_theta_full 0.997
_diffrn_measured_fraction_theta_max 0.940
_diffrn_measurement_device 'four-circle diffractometer'
_diffrn_measurement_device_type 'XtaLAB Synergy, Dualflex, HyPix'
_diffrn_measurement_method '\w scans'
_diffrn_radiation_monochromator mirror
_diffrn_radiation_probe x-ray
_diffrn_radiation_type CuK\a
_diffrn_radiation_wavelength 1.54184
_diffrn_reflns_av_R_equivalents 0.0375
_diffrn_reflns_av_unetI/netI 0.0353
_diffrn_reflns_Laue_measured_fraction_full 0.997
_diffrn_reflns_Laue_measured_fraction_max 0.940
_diffrn_reflns_limit_h_max 9
_diffrn_reflns_limit_h_min -9
_diffrn_reflns_limit_k_max 14
_diffrn_reflns_limit_k_min -15
_diffrn_reflns_limit_l_max 14
_diffrn_reflns_limit_l_min -18
_diffrn_reflns_number 15384
_diffrn_reflns_point_group_measured_fraction_full 0.997
_diffrn_reflns_point_group_measured_fraction_max 0.940
_diffrn_reflns_theta_full 67.684
_diffrn_reflns_theta_max 78.301
_diffrn_reflns_theta_min 3.185
_diffrn_source 'micro-focus sealed X-ray tube'
_diffrn_source_type 'PhotonJet (Cu) X-ray Source'
_exptl_absorpt_coefficient_mu 28.774
_exptl_absorpt_correction_T_max 1.00000
_exptl_absorpt_correction_T_min 0.55013
_exptl_absorpt_correction_type multi-scan
_exptl_absorpt_process_details
;
CrysAlisPro 1.171.41.90a (Rigaku Oxford Diffraction, 2020)
Empirical absorption correction using spherical harmonics,
implemented in SCALE3 ABSPACK scaling algorithm.
;
_exptl_crystal_colour 'clear red'
_exptl_crystal_density_diffrn 2.249
_exptl_crystal_description plate
_exptl_crystal_F_000 834
_exptl_crystal_preparation Luminescent
_exptl_crystal_recrystallization_method 'Re-crystallisation from solvent: methanol'
_exptl_crystal_size_max 0.05
_exptl_crystal_size_mid 0.05
_exptl_crystal_size_min 0.02
_refine_diff_density_max 1.761
_refine_diff_density_min -1.355
_refine_diff_density_rms 0.142
_refine_ls_extinction_coef 0.00020(6)
_refine_ls_extinction_expression Fc^*^=kFc[1+0.001xFc^2^\l^3^/sin(2\q)]^-1/4^
_refine_ls_extinction_method 'SHELXL-2014/7 (Sheldrick 2014)'
_refine_ls_goodness_of_fit_ref 1.112
_refine_ls_hydrogen_treatment refall
_refine_ls_matrix_type full
_refine_ls_number_parameters 413
_refine_ls_number_reflns 5298
_refine_ls_number_restraints 0
_refine_ls_restrained_S_all 1.112
_refine_ls_R_factor_all 0.0375
_refine_ls_R_factor_gt 0.0342
_refine_ls_shift/su_max 0.001
_refine_ls_shift/su_mean 0.000
_refine_ls_structure_factor_coef Fsqd
_refine_ls_weighting_details 'w=1/[\s^2^(Fo^2^)+(0.0487P)^2^+3.3321P] where P=(Fo^2^+2Fc^2^)/3'
_refine_ls_weighting_scheme calc
_refine_ls_wR_factor_gt 0.0926
_refine_ls_wR_factor_ref 0.0941
_reflns_Friedel_coverage 0.000
_reflns_number_gt 4901
_reflns_number_total 5298
_reflns_threshold_expression 'I > 2\s(I)'
_cod_data_source_file d2ce00589a2.cif
_cod_data_source_block R_B
_cod_database_code 7245238
_shelx_shelxl_version_number 2014/7
_shelx_space_group_comment
;
The symmetry employed for this shelxl refinement is uniquely defined
by the following loop, which should always be used as a source of
symmetry information in preference to the above space-group names.
They are only intended as comments.
;
_shelx_estimated_absorpt_t_max 0.597
_shelx_estimated_absorpt_t_min 0.327
_olex2_refinement_description
;
;
_olex2_submission_special_instructions 'No special instructions were received'

loop_
_space_group_symop_operation_xyz
'x, y, z'
'-x, -y, -z'

loop_
_atom_site_label
_atom_site_type_symbol
_atom_site_fract_x
_atom_site_fract_y
_atom_site_fract_z
_atom_site_U_iso_or_equiv
_atom_site_adp_type
_atom_site_occupancy
_atom_site_site_symmetry_order
_atom_site_calc_flag
_atom_site_refinement_flags_posn
_atom_site_refinement_flags_adp
_atom_site_refinement_flags_occupancy
_atom_site_disorder_assembly
_atom_site_disorder_group
I1 I 0.56973(4) 0.54215(3) 0.21626(2) 0.02842(10) Uani 1 1 d . . . . .
F1 F 0.7604(4) 0.3704(3) 0.0481(2) 0.0411(8) Uani 1 1 d . . . . .
O1 O 0.7002(5) 0.7323(3) 0.3753(2) 0.0309(7) Uani 1 1 d . . . . .
N1 N 0.8854(5) 0.8550(4) 0.4929(3) 0.0251(8) Uani 1 1 d . . . . .
C1 C 0.4767(7) 0.4125(4) 0.0880(3) 0.0275(10) Uani 1 1 d . . . . .
H1 H 0.891(6) 0.911(4) 0.459(4) 0.013(11) Uiso 1 1 d . . . . .
I2 I 0.25063(4) 0.10258(3) -0.20551(2) 0.02728(10) Uani 1 1 d . . . . .
F2 F 0.6403(4) 0.2023(3) -0.1130(2) 0.0349(7) Uani 1 1 d . . . . .
O2 O 1.0616(5) 0.9846(3) 0.6107(2) 0.0296(7) Uani 1 1 d . . . . .
N2 N 0.7207(5) 0.5575(4) 0.4594(3) 0.0248(8) Uani 1 1 d . . . . .
C2 C 0.3018(6) 0.3861(5) 0.0625(3) 0.0289(10) Uani 1 1 d . . . . .
H2 H 0.918(8) 0.447(5) 0.699(5) 0.034(16) Uiso 1 1 d . . . . .
I3 I 0.77454(4) -0.09867(3) -0.18645(2) 0.03217(11) Uani 1 1 d . . . . .
F3 F 0.0670(4) 0.2756(3) -0.0405(2) 0.0446(8) Uani 1 1 d . . . . .
N3 N 0.9232(5) 0.6192(3) 0.6314(3) 0.0231(8) Uani 1 1 d . . . . .
C3 C 0.2394(7) 0.2969(5) -0.0191(4) 0.0309(11) Uani 1 1 d . . . . .
H3 H 0.605(8) 0.354(5) 0.408(4) 0.025(14) Uiso 1 1 d . . . . .
F4 F 0.1875(4) 0.4471(3) 0.1185(2) 0.0426(8) Uani 1 1 d . . . . .
N4 N 0.9874(5) 0.8085(3) 0.6289(3) 0.0250(8) Uani 1 1 d . . . . .
C4 C 0.3505(7) 0.2321(4) -0.0797(3) 0.0264(10) Uani 1 1 d . . . . .
H4A H 1.096(9) 0.723(6) 0.735(5) 0.035(16) Uiso 1 1 d . . . . .
H4B H 0.966(9) 0.646(6) 0.773(5) 0.040(17) Uiso 1 1 d . . . . .
H4C H 1.128(8) 0.594(6) 0.705(4) 0.033(15) Uiso 1 1 d . . . . .
F5 F 0.8384(4) 0.0919(3) 0.0219(2) 0.0389(7) Uani 1 1 d . . . . .
N5 N 0.7719(6) 0.2335(4) 0.6454(3) 0.0309(9) Uani 1 1 d . . . . .
C5 C 0.5263(6) 0.2601(4) -0.0558(3) 0.0253(9) Uani 1 1 d . . . . .
H5A H 0.844(11) 0.326(8) 0.789(6) 0.06(2) Uiso 1 1 d . . . . .
H5B H 1.003(11) 0.306(7) 0.717(5) 0.06(2) Uiso 1 1 d . . . . .
H5C H 0.900(8) 0.201(6) 0.750(5) 0.034(16) Uiso 1 1 d . . . . .
F6 F 0.3724(4) -0.1706(3) -0.1628(2) 0.0355(7) Uani 1 1 d . . . . .
C6 C 0.5884(6) 0.3486(4) 0.0280(3) 0.0276(10) Uani 1 1 d . . . . .
H6 H 0.537(9) 0.137(6) 0.608(5) 0.039(17) Uiso 1 1 d . . . . .
H6A H 0.701(9) 0.060(6) 0.585(5) 0.044(18) Uiso 1 1 d . . . . .
H6B H 0.647(10) 0.115(7) 0.693(6) 0.05(2) Uiso 1 1 d . . . . .
C7 C 0.6110(7) -0.0416(5) -0.0746(3) 0.0283(10) Uani 1 1 d . . . . .
H7A H 0.667(10) 0.098(7) 0.445(5) 0.05(2) Uiso 1 1 d . . . . .
H7B H 0.565(10) 0.153(6) 0.378(6) 0.05(2) Uiso 1 1 d . . . . .
H7C H 0.471(12) 0.143(7) 0.466(6) 0.07(2) Uiso 1 1 d . . . . .
C8 C 0.6714(6) 0.0452(5) 0.0098(4) 0.0285(10) Uani 1 1 d . . . . .
C9 C 0.4384(6) -0.0860(4) -0.0828(3) 0.0274(10) Uani 1 1 d . . . . .
C10 C 0.9821(6) 0.8856(4) 0.5799(3) 0.0239(9) Uani 1 1 d . . . . .
C11 C 0.9067(6) 0.7016(4) 0.5878(3) 0.0229(9) Uani 1 1 d . . . . .
C12 C 0.8395(6) 0.5074(4) 0.5927(3) 0.0235(9) Uani 1 1 d . . . . .
C13 C 0.8500(6) 0.4238(4) 0.6360(3) 0.0261(9) Uani 1 1 d . . . . .
C14 C 0.7605(6) 0.3099(4) 0.5968(4) 0.0279(10) Uani 1 1 d . . . . .
C15 C 0.6654(6) 0.2800(4) 0.5033(4) 0.0286(10) Uani 1 1 d . . . . .
C16 C 0.6568(7) 0.3658(4) 0.4635(3) 0.0273(10) Uani 1 1 d . . . . .
C17 C 0.7376(6) 0.4812(4) 0.5046(3) 0.0249(9) Uani 1 1 d . . . . .
C18 C 0.8024(6) 0.6653(4) 0.5002(3) 0.0245(9) Uani 1 1 d . . . . .
C19 C 0.7872(6) 0.7494(4) 0.4494(3) 0.0246(9) Uani 1 1 d . . . . .
C20 C 1.0416(7) 0.6482(5) 0.7182(4) 0.0300(10) Uani 1 1 d . . . . .
C21 C 0.8919(7) 0.2640(5) 0.7306(4) 0.0362(12) Uani 1 1 d . . . . .
C22 C 0.6505(8) 0.1283(5) 0.6312(5) 0.0392(12) Uani 1 1 d . . . . .
C23 C 0.5871(8) 0.1591(5) 0.4436(4) 0.0353(12) Uani 1 1 d . . . . .

loop_
_atom_site_aniso_label
_atom_site_aniso_U_11
_atom_site_aniso_U_22
_atom_site_aniso_U_33
_atom_site_aniso_U_23
_atom_site_aniso_U_13
_atom_site_aniso_U_12
I1 0.02973(17) 0.03023(17) 0.01930(16) 0.00083(11) -0.00229(11) 0.00016(12)
F1 0.0237(15) 0.0465(19) 0.0370(17) -0.0089(14) -0.0051(12) 0.0035(13)
O1 0.038(2) 0.0315(18) 0.0187(16) 0.0033(13) -0.0050(14) 0.0001(15)
N1 0.029(2) 0.027(2) 0.0175(18) 0.0061(16) -0.0009(15) 0.0014(16)
C1 0.034(3) 0.028(2) 0.019(2) 0.0049(18) -0.0024(19) 0.0009(19)
I2 0.03162(17) 0.02768(17) 0.01846(15) 0.00329(11) -0.00360(11) -0.00046(12)
F2 0.0308(15) 0.0386(16) 0.0269(15) -0.0028(12) 0.0028(12) 0.0081(13)
O2 0.0380(19) 0.0269(17) 0.0195(16) 0.0038(13) -0.0054(14) -0.0029(14)
N2 0.0239(19) 0.027(2) 0.0196(18) 0.0032(15) 0.0006(15) 0.0005(15)
C2 0.027(2) 0.034(3) 0.018(2) -0.0002(19) -0.0031(18) 0.000(2)
I3 0.03111(18) 0.03908(19) 0.02448(17) 0.00731(13) 0.00324(12) 0.00475(13)
F3 0.0245(15) 0.058(2) 0.0348(17) -0.0068(15) -0.0023(13) -0.0014(14)
N3 0.0250(19) 0.027(2) 0.0140(17) 0.0016(14) -0.0005(14) 0.0027(15)
C3 0.027(2) 0.038(3) 0.021(2) 0.001(2) 0.0009(19) 0.001(2)
F4 0.0303(16) 0.053(2) 0.0292(16) -0.0093(14) 0.0049(12) 0.0057(14)
N4 0.027(2) 0.026(2) 0.0176(18) 0.0037(15) -0.0011(15) -0.0041(15)
C4 0.032(3) 0.029(2) 0.014(2) 0.0043(17) -0.0058(18) -0.0019(19)
F5 0.0233(14) 0.0530(19) 0.0330(16) 0.0071(14) -0.0021(12) -0.0055(13)
N5 0.028(2) 0.029(2) 0.035(2) 0.0095(18) 0.0037(18) 0.0026(17)
C5 0.027(2) 0.026(2) 0.020(2) 0.0026(18) -0.0001(18) 0.0020(18)
F6 0.0346(16) 0.0393(17) 0.0222(14) -0.0015(12) -0.0041(12) -0.0041(13)
C6 0.026(2) 0.031(2) 0.021(2) 0.0025(19) -0.0038(18) 0.0021(19)
C7 0.030(2) 0.036(3) 0.020(2) 0.0101(19) 0.0018(18) 0.004(2)
C8 0.024(2) 0.032(3) 0.028(2) 0.010(2) -0.0034(19) -0.0032(19)
C9 0.028(2) 0.032(2) 0.019(2) 0.0055(18) -0.0065(18) 0.0016(19)
C10 0.024(2) 0.028(2) 0.016(2) 0.0027(17) 0.0008(17) -0.0007(18)
C11 0.023(2) 0.024(2) 0.017(2) -0.0010(17) 0.0047(17) 0.0037(17)
C12 0.022(2) 0.031(2) 0.014(2) 0.0020(17) 0.0035(16) 0.0024(18)
C13 0.025(2) 0.029(2) 0.021(2) 0.0045(18) 0.0030(18) 0.0049(19)
C14 0.025(2) 0.030(2) 0.028(2) 0.0081(19) 0.0066(19) 0.0039(19)
C15 0.021(2) 0.030(2) 0.030(3) 0.0027(19) 0.0045(18) 0.0003(18)
C16 0.029(2) 0.030(2) 0.017(2) 0.0011(18) -0.0009(19) -0.0024(19)
C17 0.022(2) 0.029(2) 0.021(2) 0.0041(18) 0.0061(17) 0.0037(18)
C18 0.024(2) 0.030(2) 0.014(2) 0.0007(17) -0.0015(17) 0.0011(18)
C19 0.027(2) 0.027(2) 0.018(2) 0.0053(18) 0.0020(18) 0.0024(18)
C20 0.032(3) 0.036(3) 0.020(2) 0.009(2) -0.008(2) -0.003(2)
C21 0.031(3) 0.039(3) 0.043(3) 0.021(3) 0.001(2) 0.003(2)
C22 0.038(3) 0.035(3) 0.047(3) 0.017(3) 0.002(3) 0.002(2)
C23 0.036(3) 0.029(3) 0.032(3) 0.000(2) 0.001(2) -0.005(2)

loop_
_atom_type_symbol
_atom_type_description
_atom_type_scat_dispersion_real
_atom_type_scat_dispersion_imag
_atom_type_scat_source
C C 0.0181 0.0091 'International Tables Vol C Tables 4.2.6.8 and 6.1.1.4'
H H 0.0000 0.0000 'International Tables Vol C Tables 4.2.6.8 and 6.1.1.4'
F F 0.0727 0.0534 'International Tables Vol C Tables 4.2.6.8 and 6.1.1.4'
I I -0.3257 6.8362 'International Tables Vol C Tables 4.2.6.8 and 6.1.1.4'
N N 0.0311 0.0180 'International Tables Vol C Tables 4.2.6.8 and 6.1.1.4'
O O 0.0492 0.0322 'International Tables Vol C Tables 4.2.6.8 and 6.1.1.4'

loop_
_geom_angle_atom_site_label_1
_geom_angle_atom_site_label_2
_geom_angle_atom_site_label_3
_geom_angle
_geom_angle_site_symmetry_1
_geom_angle_site_symmetry_3
_geom_angle_publ_flag
C10 N1 H1 117(3) . . ?
C19 N1 H1 117(3) . . ?
C19 N1 C10 125.3(4) . . ?
C2 C1 I1 121.2(4) . . ?
C6 C1 I1 120.9(4) . . ?
C6 C1 C2 117.9(4) . . ?
C17 N2 C18 117.4(4) . . ?
C3 C2 C1 121.4(5) . . ?
F4 C2 C1 120.0(4) . . ?
F4 C2 C3 118.6(4) . . ?
C11 N3 C12 121.4(4) . . ?
C11 N3 C20 119.3(4) . . ?
C12 N3 C20 119.2(4) . . ?
C2 C3 C4 121.2(5) . . ?
F3 C3 C2 118.6(5) . . ?
F3 C3 C4 120.2(4) . . ?
C11 N4 C10 117.8(4) . . ?
C3 C4 I2 119.7(4) . . ?
C5 C4 I2 122.5(4) . . ?
C5 C4 C3 117.7(4) . . ?
C14 N5 C21 119.8(4) . . ?
C14 N5 C22 124.8(5) . . ?
C22 N5 C21 114.4(4) . . ?
F2 C5 C4 120.4(4) . . ?
F2 C5 C6 118.7(4) . . ?
C4 C5 C6 120.9(5) . . ?
F1 C6 C1 120.9(4) . . ?
F1 C6 C5 118.1(4) . . ?
C1 C6 C5 121.0(5) . . ?
C8 C7 I3 121.0(4) . . ?
C9 C7 I3 121.5(4) . . ?
C9 C7 C8 117.5(5) . . ?
F5 C8 C7 120.1(5) . . ?
F5 C8 C9 118.8(5) . 2_655 ?
C9 C8 C7 121.1(5) 2_655 . ?
F6 C9 C7 120.3(4) . . ?
F6 C9 C8 118.3(4) . 2_655 ?
C7 C9 C8 121.4(5) . 2_655 ?
O2 C10 N1 117.9(4) . . ?
O2 C10 N4 121.7(4) . . ?
N4 C10 N1 120.4(4) . . ?
N3 C11 C18 116.4(4) . . ?
N4 C11 N3 119.0(4) . . ?
N4 C11 C18 124.6(4) . . ?
N3 C12 C17 117.1(4) . . ?
C13 C12 N3 122.8(4) . . ?
C13 C12 C17 120.1(4) . . ?
C12 C13 H2 117(4) . . ?
C12 C13 C14 122.3(5) . . ?
C14 C13 H2 120(4) . . ?
N5 C14 C13 118.9(5) . . ?
N5 C14 C15 123.1(5) . . ?
C13 C14 C15 117.9(4) . . ?
C14 C15 C23 125.1(5) . . ?
C16 C15 C14 117.6(5) . . ?
C16 C15 C23 117.1(5) . . ?
C15 C16 H3 122(4) . . ?
C15 C16 C17 124.8(5) . . ?
C17 C16 H3 113(4) . . ?
N2 C17 C12 123.4(4) . . ?
N2 C17 C16 119.6(4) . . ?
C16 C17 C12 117.0(5) . . ?
N2 C18 C11 124.2(4) . . ?
N2 C18 C19 117.6(4) . . ?
C11 C18 C19 118.1(4) . . ?
O1 C19 N1 120.7(4) . . ?
O1 C19 C18 125.8(4) . . ?
N1 C19 C18 113.5(4) . . ?
N3 C20 H4A 112(4) . . ?
N3 C20 H4B 106(4) . . ?
N3 C20 H4C 108(4) . . ?
H4A C20 H4B 106(6) . . ?
H4A C20 H4C 110(6) . . ?
H4B C20 H4C 115(5) . . ?
N5 C21 H5A 110(4) . . ?
N5 C21 H5B 108(4) . . ?
N5 C21 H5C 110(4) . . ?
H5A C21 H5B 104(6) . . ?
H5A C21 H5C 107(6) . . ?
H5B C21 H5C 117(6) . . ?
N5 C22 H6 111(4) . . ?
N5 C22 H6A 109(4) . . ?
N5 C22 H6B 107(5) . . ?
H6 C22 H6A 112(6) . . ?
H6 C22 H6B 112(6) . . ?
H6A C22 H6B 107(6) . . ?
H7A C23 H7B 107(6) . . ?
H7A C23 H7C 113(6) . . ?
H7B C23 H7C 104(7) . . ?
C15 C23 H7A 112(4) . . ?
C15 C23 H7B 112(5) . . ?
C15 C23 H7C 109(5) . . ?

loop_
_geom_bond_atom_site_label_1
_geom_bond_atom_site_label_2
_geom_bond_distance
_geom_bond_site_symmetry_2
_geom_bond_publ_flag
I1 C1 2.094(5) . ?
F1 C6 1.341(6) . ?
O1 C19 1.214(6) . ?
N1 H1 0.97(5) . ?
N1 C10 1.388(6) . ?
N1 C19 1.378(6) . ?
C1 C2 1.376(7) . ?
C1 C6 1.375(7) . ?
I2 C4 2.083(5) . ?
F2 C5 1.337(6) . ?
O2 C10 1.236(6) . ?
N2 C17 1.319(6) . ?
N2 C18 1.342(6) . ?
C2 C3 1.376(7) . ?
C2 F4 1.346(6) . ?
I3 C7 2.085(5) . ?
F3 C3 1.346(6) . ?
N3 C11 1.368(6) . ?
N3 C12 1.383(6) . ?
N3 C20 1.478(6) . ?
C3 C4 1.381(7) . ?
N4 C10 1.357(6) . ?
N4 C11 1.332(6) . ?
C4 C5 1.380(7) . ?
F5 C8 1.342(6) . ?
N5 C14 1.351(7) . ?
N5 C21 1.466(7) . ?
N5 C22 1.462(7) . ?
C5 C6 1.391(7) . ?
F6 C9 1.342(6) . ?
C7 C8 1.384(7) . ?
C7 C9 1.376(7) . ?
C8 C9 1.384(7) 2_655 ?
C9 C8 1.384(7) 2_655 ?
C11 C18 1.420(6) . ?
C12 C13 1.371(7) . ?
C12 C17 1.428(7) . ?
C13 H2 1.00(7) . ?
C13 C14 1.420(7) . ?
C14 C15 1.463(7) . ?
C15 C16 1.357(7) . ?
C15 C23 1.512(7) . ?
C16 H3 0.86(6) . ?
C16 C17 1.415(7) . ?
C18 C19 1.460(7) . ?
C20 H4A 0.92(7) . ?
C20 H4B 1.02(7) . ?
C20 H4C 0.98(7) . ?
C21 H5A 1.05(9) . ?
C21 H5B 1.01(8) . ?
C21 H5C 0.90(7) . ?
C22 H6 0.97(7) . ?
C22 H6A 1.02(7) . ?
C22 H6B 0.97(8) . ?
C23 H7A 1.02(8) . ?
C23 H7B 0.94(8) . ?
C23 H7C 0.99(9) . ?

loop_
_geom_torsion_atom_site_label_1
_geom_torsion_atom_site_label_2
_geom_torsion_atom_site_label_3
_geom_torsion_atom_site_label_4
_geom_torsion
_geom_torsion_site_symmetry_1
_geom_torsion_site_symmetry_2
_geom_torsion_site_symmetry_3
_geom_torsion_site_symmetry_4
_geom_torsion_publ_flag
I1 C1 C2 C3 -176.5(4) . . . . ?
I1 C1 C2 F4 2.6(7) . . . . ?
I1 C1 C6 F1 -2.5(7) . . . . ?
I1 C1 C6 C5 178.1(4) . . . . ?
C1 C2 C3 F3 -179.7(5) . . . . ?
C1 C2 C3 C4 -1.5(9) . . . . ?
I2 C4 C5 F2 -1.2(7) . . . . ?
I2 C4 C5 C6 178.8(4) . . . . ?
F2 C5 C6 F1 -1.0(7) . . . . ?
F2 C5 C6 C1 178.4(4) . . . . ?
N2 C18 C19 O1 3.7(7) . . . . ?
N2 C18 C19 N1 -175.5(4) . . . . ?
C2 C1 C6 F1 179.4(5) . . . . ?
C2 C1 C6 C5 0.0(8) . . . . ?
C2 C3 C4 I2 -177.4(4) . . . . ?
C2 C3 C4 C5 -0.2(8) . . . . ?
I3 C7 C8 F5 -1.8(7) . . . . ?
I3 C7 C8 C9 177.8(4) . . . 2_655 ?
I3 C7 C9 F6 2.1(7) . . . . ?
I3 C7 C9 C8 -177.8(4) . . . 2_655 ?
F3 C3 C4 I2 0.8(7) . . . . ?
F3 C3 C4 C5 178.0(5) . . . . ?
N3 C11 C18 N2 0.3(7) . . . . ?
N3 C11 C18 C19 -177.6(4) . . . . ?
N3 C12 C13 C14 178.6(4) . . . . ?
N3 C12 C17 N2 0.1(7) . . . . ?
N3 C12 C17 C16 178.0(4) . . . . ?
C3 C4 C5 F2 -178.3(5) . . . . ?
C3 C4 C5 C6 1.7(8) . . . . ?
F4 C2 C3 F3 1.2(8) . . . . ?
F4 C2 C3 C4 179.4(5) . . . . ?
N4 C11 C18 N2 -179.6(4) . . . . ?
N4 C11 C18 C19 2.4(7) . . . . ?
C4 C5 C6 F1 178.9(5) . . . . ?
C4 C5 C6 C1 -1.6(8) . . . . ?
N5 C14 C15 C16 177.1(5) . . . . ?
N5 C14 C15 C23 -7.7(8) . . . . ?
C6 C1 C2 C3 1.5(8) . . . . ?
C6 C1 C2 F4 -179.3(5) . . . . ?
C8 C7 C9 F6 -179.8(4) . . . . ?
C8 C7 C9 C8 0.3(8) . . . 2_655 ?
C9 C7 C8 F5 -179.9(4) . . . . ?
C9 C7 C8 C9 -0.3(8) . . . 2_655 ?
C10 N1 C19 O1 176.5(4) . . . . ?
C10 N1 C19 C18 -4.3(7) . . . . ?
C10 N4 C11 N3 174.1(4) . . . . ?
C10 N4 C11 C18 -5.9(7) . . . . ?
C11 N3 C12 C13 -178.3(4) . . . . ?
C11 N3 C12 C17 1.0(6) . . . . ?
C11 N4 C10 N1 4.3(7) . . . . ?
C11 N4 C10 O2 -176.0(4) . . . . ?
C11 C18 C19 O1 -178.2(5) . . . . ?
C11 C18 C19 N1 2.6(6) . . . . ?
C12 N3 C11 N4 178.8(4) . . . . ?
C12 N3 C11 C18 -1.2(6) . . . . ?
C12 C13 C14 N5 -177.6(4) . . . . ?
C12 C13 C14 C15 4.7(7) . . . . ?
C13 C12 C17 N2 179.5(4) . . . . ?
C13 C12 C17 C16 -2.7(7) . . . . ?
C13 C14 C15 C16 -5.3(7) . . . . ?
C13 C14 C15 C23 169.9(5) . . . . ?
C14 C15 C16 C17 2.0(7) . . . . ?
C15 C16 C17 N2 179.9(5) . . . . ?
C15 C16 C17 C12 2.0(7) . . . . ?
C17 N2 C18 C11 0.7(7) . . . . ?
C17 N2 C18 C19 178.7(4) . . . . ?
C17 C12 C13 C14 -0.7(7) . . . . ?
C18 N2 C17 C12 -1.0(7) . . . . ?
C18 N2 C17 C16 -178.8(4) . . . . ?
C19 N1 C10 O2 -178.8(4) . . . . ?
C19 N1 C10 N4 1.0(7) . . . . ?
C20 N3 C11 N4 -5.2(6) . . . . ?
C20 N3 C11 C18 174.8(4) . . . . ?
C20 N3 C12 C13 5.6(7) . . . . ?
C20 N3 C12 C17 -175.0(4) . . . . ?
C21 N5 C14 C13 -7.4(7) . . . . ?
C21 N5 C14 C15 170.1(5) . . . . ?
C22 N5 C14 C13 160.6(5) . . . . ?
C22 N5 C14 C15 -21.8(8) . . . . ?
C23 C15 C16 C17 -173.5(5) . . . . ?
